data_4311957
loop_
_publ_author_name
'Rei Okamura'
'Tohru Wada'
'Katsuji Aikawa'
'Toshi Nagata'
'Koji Tanaka'

_publ_contact_author_address
;
Institute for Molecular Science
Higashiyama 5-1
Myodaiji
Okazaki
Aichi 444-8787
JAPAN
;
_publ_contact_author_email ' ktanaka@ims.ac.jp '
_publ_contact_author_fax ' +81-564-59-5582 '
_publ_contact_author_name ' Koji Tanaka '
_publ_contact_author_phone ' +81-564-59-5580'
_publ_section_title
;
 A Platinum-Ruthenium Dinuclear Complex Bridged by Bis(terpyridyl)xanthene
;
_journal_name_full 'Inorganic Chemistry'
_journal_page_first 7210
_journal_page_last 7217
_journal_paper_doi 10.1021/ic049680n
_journal_volume 43
_journal_year 2004
_chemical_formula_sum 'C65 H66 Cl2 F12 N12 O P2 Pt2'
_chemical_formula_weight 1782.33
_space_group_IT_number 2
_symmetry_cell_setting triclinic
_symmetry_Int_Tables_number 2
_symmetry_space_group_name_Hall '-P 1'
_symmetry_space_group_name_H-M 'P -1'
_cell_angle_alpha 95.226(7)
_cell_angle_beta 100.167(5)
_cell_angle_gamma 110.974(7)
_cell_formula_units_Z 2
_cell_length_a 13.841(7)
_cell_length_b 14.377(7)
_cell_length_c 19.442(10)
_cell_measurement_reflns_used 10115
_cell_measurement_temperature 173.1
_cell_measurement_theta_max 27.5
_cell_measurement_theta_min 3.0
_cell_volume 3505(3)
_computing_cell_refinement CRYSTALCLEAR
_computing_data_collection CRYSTALCLEAR
_computing_data_reduction 'teXsan Ver. 1.11'
_computing_publication_material 'teXsan Ver. 1.11'
_computing_structure_refinement 'teXsan Ver. 1.10'
_computing_structure_solution 'DIRDIF94 (PATTY)'
_diffrn_detector_area_resol_mean 14.62
_diffrn_measured_fraction_theta_full 0.9465
_diffrn_measured_fraction_theta_max 0.9465
_diffrn_measurement_device_type 'Rigaku/MSC Mercury CCD'
_diffrn_measurement_method \w
_diffrn_radiation_type 'Mo K\a'
_diffrn_radiation_wavelength 0.7107
_diffrn_reflns_av_R_equivalents 0.070
_diffrn_reflns_limit_h_max 17
_diffrn_reflns_limit_h_min -16
_diffrn_reflns_limit_k_max 15
_diffrn_reflns_limit_k_min -18
_diffrn_reflns_limit_l_max 25
_diffrn_reflns_limit_l_min -25
_diffrn_reflns_number 15186
_diffrn_reflns_theta_full 27.49
_diffrn_reflns_theta_max 27.49
_exptl_absorpt_coefficient_mu 4.175
_exptl_absorpt_correction_type none
_exptl_crystal_colour Yellow
_exptl_crystal_density_diffrn 1.689
_exptl_crystal_density_method 'not measured'
_exptl_crystal_description Prism
_exptl_crystal_size_max 0.400
_exptl_crystal_size_mid 0.300
_exptl_crystal_size_min 0.100
_refine_diff_density_max 3.80
_refine_diff_density_min -2.84
_refine_ls_extinction_method none
_refine_ls_goodness_of_fit_ref 1.520
_refine_ls_hydrogen_treatment noref
_refine_ls_number_parameters 860
_refine_ls_number_reflns 15186
_refine_ls_R_factor_gt 0.0649
_refine_ls_shift/su_max 0.0132
_refine_ls_structure_factor_coef Fsqd
_refine_ls_weighting_details 'w = 1/[\s^2^(Fo^2^) + (0.05000(Max(Fo^2^,0) + 2Fc^2^)/3)^2^]'
_refine_ls_weighting_scheme calc
_refine_ls_wR_factor_ref 0.1553
_reflns_number_gt 12119
_reflns_number_total 15186
_reflns_threshold_expression F^2^>2.0\s(F^2^)
_cod_data_source_file ic049680nsi20040630_030619_2.cif
_cod_data_source_block '_[(PtCl)2(btpyxa)](PF6)2_6CH3CN([2](PF6)2_6CH3CN)'
_cod_original_sg_symbol_H-M 'P -1 '
_cod_original_formula_sum 'C65 H66 Cl2 F12 N12 O P2 Pt2 '
_cod_database_code 4311957

loop_
_symmetry_equiv_pos_as_xyz
x,y,z
-x,-y,-z

loop_
_atom_site_label
_atom_site_type_symbol
_atom_site_fract_x
_atom_site_fract_y
_atom_site_fract_z
_atom_site_U_iso_or_equiv
_atom_site_adp_type
_atom_site_occupancy
_atom_site_calc_flag
_atom_site_refinement_flags
_atom_site_disorder_assembly
_atom_site_disorder_group
Pt(1) Pt 0.08733(2) 0.14796(2) 0.05450(2) 0.02275(8) Uani 1.00 d . . .
Pt(2) Pt -0.03581(2) 0.38883(2) 0.07153(2) 0.02162(8) Uani 1.00 d . . .
Cl(1) Cl 0.1668(2) 0.1938(2) 0.1732(1) 0.0375(6) Uani 1.00 d . . .
Cl(2) Cl 0.0323(2) 0.4145(2) 0.1914(1) 0.0369(5) Uani 1.00 d . . .
P(1) P 0.4945(2) 0.0205(2) 0.1671(1) 0.0361(6) Uani 1.00 d . . .
P(2) P 0.4487(2) 0.3973(2) 0.8265(1) 0.0417(7) Uani 1.00 d . . .
F(1) F 0.4796(4) 0.0001(5) 0.0822(3) 0.052(2) Uani 1.00 d . . .
F(2) F 0.3909(4) 0.0488(5) 0.1559(3) 0.052(2) Uani 1.00 d . . .
F(3) F 0.5677(5) 0.1354(5) 0.1681(4) 0.071(2) Uani 1.00 d . . .
F(4) F 0.5074(4) 0.0412(5) 0.2507(3) 0.055(2) Uani 1.00 d . . .
F(5) F 0.5960(4) -0.0087(5) 0.1775(3) 0.061(2) Uani 1.00 d . . .
F(6) F 0.4192(5) -0.0936(4) 0.1638(4) 0.061(2) Uani 1.00 d . . .
F(7) F 0.4233(5) 0.3649(5) 0.7433(3) 0.065(2) Uani 1.00 d . . .
F(8) F 0.3304(5) 0.3873(7) 0.8247(4) 0.088(3) Uani 1.00 d . . .
F(9) F 0.4783(6) 0.5137(5) 0.8177(4) 0.083(3) Uani 1.00 d . . .
F(10) F 0.4766(4) 0.4316(6) 0.9105(3) 0.065(2) Uani 1.00 d . . .
F(11) F 0.5698(4) 0.4146(6) 0.8303(3) 0.065(2) Uani 1.00 d . . .
F(12) F 0.4261(8) 0.2862(5) 0.8384(4) 0.097(3) Uani 1.00 d . . .
O(1) O -0.1771(4) 0.1681(4) -0.2607(3) 0.026(1) Uani 1.00 d . . .
N(1) N 0.2129(5) 0.1442(5) 0.0169(4) 0.025(2) Uani 1.00 d . . .
N(2) N 0.0221(5) 0.1146(4) -0.0466(3) 0.019(1) Uani 1.00 d . . .
N(3) N -0.0607(5) 0.1379(5) 0.0593(3) 0.026(2) Uani 1.00 d . . .
N(4) N 0.0921(5) 0.3870(4) 0.0359(4) 0.024(2) Uani 1.00 d . . .
N(5) N -0.0952(5) 0.3643(4) -0.0298(3) 0.018(1) Uani 1.00 d . . .
N(6) N -0.1840(5) 0.3819(5) 0.0738(3) 0.027(2) Uani 1.00 d . . .
N(7) N 0.8317(8) 0.0249(9) 0.2611(5) 0.066(3) Uani 1.00 d . . .
N(8) N 0.552(1) 0.224(1) 0.4191(7) 0.117(6) Uani 1.00 d . . .
N(9) N 0.2958(10) 0.0818(9) 0.5982(6) 0.086(4) Uani 1.00 d . . .
N(10) N 0.0759(8) 0.3022(10) 0.7452(6) 0.080(4) Uani 1.00 d . . .
N(11) N 0.076(2) 0.391(2) 0.546(2) 0.23(1) Uani 1.00 d . . .
N(12) N 0.754(1) 0.386(1) 0.3009(9) 0.133(7) Uani 1.00 d . . .
C(1) C 0.3131(6) 0.1654(6) 0.0555(5) 0.031(2) Uani 1.00 d . . .
C(2) C 0.3929(6) 0.1627(6) 0.0230(5) 0.037(2) Uani 1.00 d . . .
C(3) C 0.3735(6) 0.1402(6) -0.0488(5) 0.037(2) Uani 1.00 d . . .
C(4) C 0.2711(7) 0.1199(6) -0.0879(5) 0.034(2) Uani 1.00 d . . .
C(5) C 0.1932(6) 0.1232(5) -0.0540(4) 0.024(2) Uani 1.00 d . . .
C(6) C 0.0835(6) 0.1026(5) -0.0908(4) 0.024(2) Uani 1.00 d . . .
C(7) C 0.0383(6) 0.0773(5) -0.1639(4) 0.024(2) Uani 1.00 d . . .
C(8) C -0.0675(6) 0.0664(5) -0.1876(4) 0.023(2) Uani 1.00 d . . .
C(9) C -0.1261(6) 0.0788(5) -0.1390(4) 0.025(2) Uani 1.00 d . . .
C(10) C -0.0793(5) 0.1026(5) -0.0669(4) 0.021(2) Uani 1.00 d . . .
C(11) C -0.1276(6) 0.1166(5) -0.0060(4) 0.022(2) Uani 1.00 d . . .
C(12) C -0.2281(6) 0.1060(5) -0.0166(5) 0.031(2) Uani 1.00 d . . .
C(13) C -0.2698(6) 0.1206(6) 0.0464(5) 0.034(2) Uani 1.00 d . . .
C(14) C -0.2025(7) 0.1437(6) 0.1119(5) 0.034(2) Uani 1.00 d . . .
C(15) C -0.0975(6) 0.1526(5) 0.1176(4) 0.024(2) Uani 1.00 d . . .
C(16) C 0.1892(6) 0.4030(5) 0.0765(4) 0.027(2) Uani 1.00 d . . .
C(17) C 0.2714(6) 0.3993(6) 0.0451(5) 0.030(2) Uani 1.00 d . . .
C(18) C 0.2539(6) 0.3808(6) -0.0276(5) 0.030(2) Uani 1.00 d . . .
C(19) C 0.1559(5) 0.3665(5) -0.0735(3) 0.013(1) Uiso 1.00 d . . .
C(20) C 0.0756(6) 0.3706(5) -0.0362(4) 0.022(2) Uani 1.00 d . . .
C(21) C -0.0318(6) 0.3567(5) -0.0739(4) 0.022(2) Uani 1.00 d . . .
C(22) C -0.0739(6) 0.3354(5) -0.1466(4) 0.023(2) Uani 1.00 d . . .
C(23) C -0.1780(6) 0.3264(5) -0.1724(4) 0.025(2) Uani 1.00 d . . .
C(24) C -0.2406(6) 0.3359(5) -0.1241(4) 0.022(2) Uani 1.00 d . . .
C(25) C -0.1967(6) 0.3544(5) -0.0521(4) 0.022(2) Uani 1.00 d . . .
C(26) C -0.2476(6) 0.3661(5) 0.0072(4) 0.022(2) Uani 1.00 d . . .
C(27) C -0.3493(6) 0.3639(6) -0.0006(5) 0.030(2) Uani 1.00 d . . .
C(28) C -0.3891(6) 0.3758(6) 0.0585(5) 0.035(2) Uani 1.00 d . . .
C(29) C -0.3252(7) 0.3902(7) 0.1251(5) 0.041(3) Uani 1.00 d . . .
C(30) C -0.2211(7) 0.3944(6) 0.1320(4) 0.033(2) Uani 1.00 d . . .
C(31) C -0.1927(6) -0.0172(6) -0.4100(4) 0.026(2) Uani 1.00 d . . .
C(32) C -0.1419(6) -0.0736(5) -0.3747(4) 0.025(2) Uani 1.00 d . . .
C(33) C -0.1018(6) -0.0439(6) -0.3023(4) 0.026(2) Uani 1.00 d . . .
C(34) C -0.1135(5) 0.0387(5) -0.2648(4) 0.022(2) Uani 1.00 d . . .
C(35) C -0.2242(6) 0.3091(6) -0.2486(4) 0.025(2) Uani 1.00 d . . .
C(36) C -0.2696(6) 0.3727(6) -0.2783(4) 0.028(2) Uani 1.00 d . . .
C(37) C -0.3095(6) 0.3608(6) -0.3509(4) 0.028(2) Uani 1.00 d . . .
C(38) C -0.3058(6) 0.2787(6) -0.3932(4) 0.027(2) Uani 1.00 d . . .
C(39) C -0.2604(6) 0.1248(6) -0.4155(4) 0.030(2) Uani 1.00 d . . .
C(40) C -0.2050(6) 0.0658(5) -0.3746(4) 0.023(2) Uani 1.00 d . . .
C(41) C -0.1685(6) 0.0891(5) -0.3016(4) 0.023(2) Uani 1.00 d . . .
C(42) C -0.2623(6) 0.2128(6) -0.3668(4) 0.024(2) Uani 1.00 d . . .
C(43) C -0.2200(6) 0.2306(5) -0.2938(4) 0.023(2) Uani 1.00 d . . .
C(44) C -0.1310(7) -0.1652(6) -0.4165(5) 0.031(2) Uani 1.00 d . . .
C(45) C -0.2375(8) -0.2324(6) -0.4655(5) 0.044(3) Uani 1.00 d . . .
C(46) C -0.0491(9) -0.1257(7) -0.4603(6) 0.050(3) Uani 1.00 d . . .
C(47) C -0.0952(8) -0.2288(7) -0.3662(5) 0.047(3) Uani 1.00 d . . .
C(48) C -0.3581(7) 0.4310(6) -0.3840(5) 0.033(2) Uani 1.00 d . . .
C(49) C -0.3013(9) 0.4741(8) -0.4418(5) 0.049(3) Uani 1.00 d . . .
C(50) C -0.4757(8) 0.3723(7) -0.4172(6) 0.048(3) Uani 1.00 d . . .
C(51) C -0.3473(9) 0.5206(7) -0.3301(5) 0.048(3) Uani 1.00 d . . .
C(52) C -0.3748(7) 0.0552(7) -0.4516(5) 0.047(3) Uani 1.00 d . . .
C(53) C -0.1992(9) 0.1666(8) -0.4738(5) 0.052(3) Uani 1.00 d . . .
C(54) C 0.8053(8) 0.0794(9) 0.2902(5) 0.049(3) Uani 1.00 d . . .
C(55) C 0.7687(10) 0.1496(10) 0.3260(6) 0.063(4) Uani 1.00 d . . .
C(56) C 0.484(1) 0.208(1) 0.3700(7) 0.074(4) Uani 1.00 d . . .
C(57) C 0.398(1) 0.186(1) 0.3107(7) 0.083(5) Uani 1.00 d . . .
C(58) C 0.3727(9) 0.1158(8) 0.6401(5) 0.049(3) Uani 1.00 d . . .
C(59) C 0.4704(10) 0.1578(9) 0.6947(7) 0.063(4) Uani 1.00 d . . .
C(60) C 0.1060(9) 0.2579(9) 0.7105(7) 0.063(4) Uani 1.00 d . . .
C(61) C 0.147(1) 0.204(1) 0.6670(8) 0.097(6) Uani 1.00 d . . .
C(62) C 0.035(2) 0.425(2) 0.586(2) 0.20(1) Uani 1.00 d . . .
C(63) C -0.008(1) 0.471(2) 0.632(1) 0.136(9) Uani 1.00 d . . .
C(64) C 0.713(2) 0.432(2) 0.3278(8) 0.107(7) Uani 1.00 d . . .
C(65) C 0.664(2) 0.484(2) 0.359(1) 0.135(9) Uani 1.00 d . . .
H(1) H 0.3274 0.1820 0.1064 0.0382 Uiso 1.00 calc . . .
H(2) H 0.4629 0.1771 0.0514 0.0442 Uiso 1.00 calc . . .
H(3) H 0.4288 0.1388 -0.0719 0.0460 Uiso 1.00 calc . . .
H(4) H 0.2545 0.1046 -0.1390 0.0407 Uiso 1.00 calc . . .
H(5) H 0.0788 0.0681 -0.1971 0.0276 Uiso 1.00 calc . . .
H(6) H -0.1988 0.0709 -0.1546 0.0298 Uiso 1.00 calc . . .
H(7) H -0.2725 0.0893 -0.0639 0.0377 Uiso 1.00 calc . . .
H(8) H -0.3433 0.1124 0.0417 0.0426 Uiso 1.00 calc . . .
H(9) H -0.2268 0.1551 0.1536 0.0415 Uiso 1.00 calc . . .
H(10) H -0.0510 0.1687 0.1639 0.0304 Uiso 1.00 calc . . .
H(11) H 0.2014 0.4167 0.1275 0.0331 Uiso 1.00 calc . . .
H(12) H 0.3388 0.4092 0.0741 0.0351 Uiso 1.00 calc . . .
H(13) H 0.3112 0.3777 -0.0480 0.0362 Uiso 1.00 calc . . .
H(14) H 0.1441 0.3552 -0.1248 0.0186 Uiso 1.00 calc . . .
H(15) H -0.0317 0.3270 -0.1787 0.0274 Uiso 1.00 calc . . .
H(16) H -0.3119 0.3296 -0.1409 0.0259 Uiso 1.00 calc . . .
H(17) H -0.3931 0.3537 -0.0479 0.0374 Uiso 1.00 calc . . .
H(18) H -0.4605 0.3739 0.0534 0.0439 Uiso 1.00 calc . . .
H(19) H -0.3518 0.3971 0.1672 0.0487 Uiso 1.00 calc . . .
H(20) H -0.1771 0.4055 0.1780 0.0394 Uiso 1.00 calc . . .
H(21) H -0.2194 -0.0357 -0.4603 0.0310 Uiso 1.00 calc . . .
H(22) H -0.0659 -0.0807 -0.2770 0.0312 Uiso 1.00 calc . . .
H(23) H -0.2735 0.4273 -0.2475 0.0329 Uiso 1.00 calc . . .
H(24) H -0.3357 0.2669 -0.4433 0.0319 Uiso 1.00 calc . . .
H(25) H -0.2894 -0.2589 -0.4377 0.0530 Uiso 1.00 calc . . .
H(26) H -0.2626 -0.1943 -0.4965 0.0530 Uiso 1.00 calc . . .
H(27) H -0.2315 -0.2875 -0.4925 0.0530 Uiso 1.00 calc . . .
H(28) H -0.0403 -0.1804 -0.4867 0.0626 Uiso 1.00 calc . . .
H(29) H -0.0709 -0.0872 -0.4929 0.0626 Uiso 1.00 calc . . .
H(30) H 0.0179 -0.0833 -0.4302 0.0626 Uiso 1.00 calc . . .
H(31) H -0.1454 -0.2554 -0.3384 0.0569 Uiso 1.00 calc . . .
H(32) H -0.0869 -0.2842 -0.3927 0.0569 Uiso 1.00 calc . . .
H(33) H -0.0279 -0.1885 -0.3351 0.0569 Uiso 1.00 calc . . .
H(34) H -0.2269 0.5128 -0.4213 0.0599 Uiso 1.00 calc . . .
H(35) H -0.3062 0.4210 -0.4771 0.0599 Uiso 1.00 calc . . .
H(36) H -0.3306 0.5175 -0.4637 0.0599 Uiso 1.00 calc . . .
H(37) H -0.5056 0.4157 -0.4393 0.0574 Uiso 1.00 calc . . .
H(38) H -0.4829 0.3185 -0.4539 0.0574 Uiso 1.00 calc . . .
H(39) H -0.5127 0.3445 -0.3834 0.0574 Uiso 1.00 calc . . .
H(40) H -0.2738 0.5591 -0.3083 0.0585 Uiso 1.00 calc . . .
H(41) H -0.3777 0.5630 -0.3511 0.0585 Uiso 1.00 calc . . .
H(42) H -0.3821 0.4962 -0.2924 0.0585 Uiso 1.00 calc . . .
H(43) H -0.4090 0.0919 -0.4781 0.0577 Uiso 1.00 calc . . .
H(44) H -0.3761 -0.0006 -0.4816 0.0577 Uiso 1.00 calc . . .
H(45) H -0.4137 0.0313 -0.4159 0.0577 Uiso 1.00 calc . . .
H(46) H -0.1274 0.2099 -0.4522 0.0663 Uiso 1.00 calc . . .
H(47) H -0.1990 0.1122 -0.5055 0.0663 Uiso 1.00 calc . . .
H(48) H -0.2325 0.2043 -0.4999 0.0663 Uiso 1.00 calc . . .
H(49) H 0.7982 0.1658 0.3753 0.0734 Uiso 1.00 calc . . .
H(50) H 0.7877 0.2120 0.3066 0.0734 Uiso 1.00 calc . . .
H(51) H 0.6923 0.1221 0.3185 0.0734 Uiso 1.00 calc . . .
H(52) H 0.4115 0.2488 0.2878 0.0945 Uiso 1.00 calc . . .
H(53) H 0.3917 0.1348 0.2755 0.0945 Uiso 1.00 calc . . .
H(54) H 0.3329 0.1747 0.3244 0.0945 Uiso 1.00 calc . . .
H(55) H 0.4580 0.1403 0.7399 0.0726 Uiso 1.00 calc . . .
H(56) H 0.5218 0.1323 0.6831 0.0726 Uiso 1.00 calc . . .
H(57) H 0.5005 0.2298 0.7000 0.0726 Uiso 1.00 calc . . .
H(58) H 0.0915 0.1545 0.6310 0.1025 Uiso 1.00 calc . . .
H(59) H 0.1987 0.2465 0.6463 0.1025 Uiso 1.00 calc . . .
H(60) H 0.1809 0.1661 0.6958 0.1025 Uiso 1.00 calc . . .
H(61) H 0.0306 0.5419 0.6491 0.1461 Uiso 1.00 calc . . .
H(62) H -0.0805 0.4614 0.6119 0.1461 Uiso 1.00 calc . . .
H(63) H -0.0117 0.4392 0.6754 0.1461 Uiso 1.00 calc . . .
H(64) H 0.7134 0.5557 0.3797 0.1287 Uiso 1.00 calc . . .
H(65) H 0.6073 0.4922 0.3259 0.1287 Uiso 1.00 calc . . .
H(66) H 0.6356 0.4573 0.3973 0.1287 Uiso 1.00 calc . . .

loop_
_atom_site_aniso_label
_atom_site_aniso_U_11
_atom_site_aniso_U_22
_atom_site_aniso_U_33
_atom_site_aniso_U_12
_atom_site_aniso_U_13
_atom_site_aniso_U_23
Pt(1) 0.0271(2) 0.0161(1) 0.0210(2) 0.0062(1) -0.0003(1) 0.0022(1)
Pt(2) 0.0240(2) 0.0160(1) 0.0216(2) 0.0065(1) 0.0009(1) -0.0001(1)
Cl(1) 0.044(1) 0.043(1) 0.0200(10) 0.0142(9) -0.0024(8) 0.0026(8)
Cl(2) 0.041(1) 0.041(1) 0.023(1) 0.0139(9) 0.0008(8) -0.0001(8)
P(1) 0.028(1) 0.048(1) 0.034(1) 0.018(1) 0.0039(9) 0.008(1)
P(2) 0.037(1) 0.061(2) 0.034(1) 0.025(1) 0.009(1) 0.008(1)
F(1) 0.048(3) 0.078(4) 0.038(3) 0.032(3) 0.009(2) 0.008(3)
F(2) 0.046(3) 0.078(4) 0.042(3) 0.041(3) 0.003(2) 0.007(3)
F(3) 0.062(4) 0.055(4) 0.079(5) 0.009(3) -0.001(4) 0.013(4)
F(4) 0.055(3) 0.082(4) 0.033(3) 0.037(3) 0.005(3) 0.008(3)
F(5) 0.041(3) 0.100(5) 0.055(4) 0.050(3) -0.003(3) 0.003(3)
F(6) 0.060(4) 0.042(3) 0.069(4) 0.010(3) 0.000(3) 0.013(3)
F(7) 0.065(4) 0.092(5) 0.036(3) 0.032(4) 0.004(3) 0.004(3)
F(8) 0.031(3) 0.169(8) 0.054(4) 0.030(4) 0.005(3) 0.004(5)
F(9) 0.110(6) 0.073(5) 0.101(6) 0.066(4) 0.036(5) 0.021(4)
F(10) 0.044(3) 0.119(6) 0.038(3) 0.042(4) 0.008(3) -0.003(3)
F(11) 0.046(3) 0.110(5) 0.062(4) 0.052(4) 0.020(3) 0.013(4)
F(12) 0.160(8) 0.061(5) 0.067(5) 0.027(5) 0.042(5) 0.023(4)
O(1) 0.036(3) 0.025(3) 0.016(3) 0.019(2) -0.006(2) -0.005(2)
N(1) 0.020(3) 0.021(3) 0.033(4) 0.010(3) -0.002(3) 0.005(3)
N(2) 0.025(3) 0.010(3) 0.022(3) 0.006(2) 0.007(2) 0.002(2)
N(3) 0.030(3) 0.024(3) 0.025(3) 0.011(3) 0.004(3) 0.006(3)
N(4) 0.017(3) 0.016(3) 0.035(4) 0.004(2) 0.002(3) 0.001(3)
N(5) 0.024(3) 0.016(3) 0.025(3) 0.013(2) 0.015(2) 0.009(2)
N(6) 0.032(3) 0.027(3) 0.025(3) 0.015(3) 0.003(3) 0.005(3)
N(7) 0.068(6) 0.099(8) 0.038(5) 0.051(6) -0.003(4) -0.006(5)
N(8) 0.14(1) 0.11(1) 0.072(9) 0.044(9) -0.030(9) 0.008(8)
N(9) 0.094(9) 0.080(8) 0.064(8) 0.025(7) -0.007(7) -0.013(6)
N(10) 0.049(6) 0.127(10) 0.055(7) 0.027(6) 0.020(5) -0.015(6)
N(11) 0.17(2) 0.14(2) 0.31(3) 0.01(1) 0.11(2) -0.10(2)
N(12) 0.18(2) 0.15(2) 0.10(1) 0.08(1) 0.05(1) 0.02(1)
C(1) 0.022(4) 0.026(4) 0.034(5) 0.004(3) -0.010(3) 0.003(3)
C(2) 0.025(4) 0.034(4) 0.053(6) 0.013(4) 0.001(4) 0.013(4)
C(3) 0.027(4) 0.030(4) 0.052(6) 0.011(3) 0.005(4) 0.004(4)
C(4) 0.034(4) 0.035(4) 0.031(5) 0.012(4) 0.006(4) 0.005(4)
C(5) 0.025(4) 0.017(3) 0.030(4) 0.009(3) 0.004(3) 0.006(3)
C(6) 0.029(4) 0.023(4) 0.025(4) 0.015(3) 0.006(3) 0.001(3)
C(7) 0.024(4) 0.020(3) 0.023(4) 0.005(3) 0.008(3) -0.004(3)
C(8) 0.035(4) 0.012(3) 0.012(3) 0.008(3) -0.016(3) -0.005(2)
C(9) 0.026(4) 0.020(3) 0.027(4) 0.010(3) 0.001(3) 0.003(3)
C(10) 0.019(3) 0.012(3) 0.025(4) 0.003(3) -0.003(3) 0.000(3)
C(11) 0.025(4) 0.010(3) 0.024(4) 0.003(3) 0.001(3) -0.004(3)
C(12) 0.024(4) 0.017(4) 0.038(5) -0.004(3) -0.012(3) 0.014(3)
C(13) 0.028(4) 0.024(4) 0.041(5) 0.000(3) 0.013(4) -0.002(3)
C(14) 0.050(5) 0.027(4) 0.034(5) 0.019(4) 0.020(4) 0.009(3)
C(15) 0.033(4) 0.015(3) 0.016(4) 0.002(3) 0.001(3) -0.002(3)
C(16) 0.026(4) 0.017(3) 0.026(4) -0.001(3) -0.007(3) 0.005(3)
C(17) 0.020(4) 0.022(4) 0.045(5) 0.006(3) 0.003(3) 0.012(3)
C(18) 0.026(4) 0.019(4) 0.040(5) 0.005(3) 0.006(3) 0.000(3)
C(20) 0.024(4) 0.009(3) 0.029(4) 0.002(3) 0.007(3) 0.004(3)
C(21) 0.028(4) 0.018(3) 0.020(4) 0.009(3) 0.005(3) 0.000(3)
C(22) 0.028(4) 0.018(3) 0.023(4) 0.008(3) 0.010(3) 0.001(3)
C(23) 0.035(4) 0.011(3) 0.015(3) -0.003(3) -0.004(3) 0.002(3)
C(24) 0.023(4) 0.019(3) 0.029(4) 0.012(3) 0.005(3) 0.003(3)
C(25) 0.026(4) 0.019(3) 0.022(4) 0.011(3) 0.003(3) 0.001(3)
C(26) 0.023(4) 0.020(3) 0.026(4) 0.013(3) 0.002(3) 0.000(3)
C(27) 0.030(4) 0.033(4) 0.034(5) 0.020(3) 0.009(3) 0.000(3)
C(28) 0.029(4) 0.033(4) 0.051(6) 0.015(4) 0.018(4) 0.010(4)
C(29) 0.041(5) 0.043(5) 0.046(6) 0.018(4) 0.025(4) 0.011(4)
C(30) 0.042(5) 0.036(4) 0.019(4) 0.013(4) 0.009(3) 0.000(3)
C(31) 0.031(4) 0.025(4) 0.016(4) 0.008(3) 0.001(3) -0.006(3)
C(32) 0.025(4) 0.020(4) 0.022(4) 0.005(3) -0.001(3) -0.008(3)
C(33) 0.029(4) 0.024(4) 0.031(4) 0.016(3) 0.006(3) 0.006(3)
C(34) 0.022(4) 0.022(3) 0.021(4) 0.009(3) 0.001(3) -0.005(3)
C(35) 0.020(4) 0.027(4) 0.028(4) 0.009(3) 0.003(3) 0.003(3)
C(36) 0.032(4) 0.028(4) 0.030(4) 0.017(3) 0.012(3) 0.005(3)
C(37) 0.019(4) 0.030(4) 0.033(4) 0.008(3) 0.001(3) 0.010(3)
C(38) 0.022(4) 0.039(4) 0.025(4) 0.015(3) 0.003(3) 0.011(3)
C(39) 0.035(4) 0.036(4) 0.023(4) 0.024(4) -0.004(3) -0.002(3)
C(40) 0.023(4) 0.025(4) 0.016(3) 0.010(3) -0.004(3) -0.002(3)
C(41) 0.023(4) 0.020(3) 0.025(4) 0.008(3) 0.004(3) -0.006(3)
C(42) 0.021(4) 0.028(4) 0.020(4) 0.009(3) -0.002(3) 0.005(3)
C(43) 0.022(4) 0.025(4) 0.020(4) 0.010(3) 0.001(3) 0.002(3)
C(44) 0.042(5) 0.021(4) 0.033(5) 0.014(3) 0.011(4) -0.003(3)
C(45) 0.055(6) 0.027(4) 0.038(5) 0.013(4) -0.005(4) -0.007(4)
C(46) 0.070(7) 0.033(5) 0.057(7) 0.023(5) 0.034(5) 0.001(4)
C(47) 0.068(7) 0.038(5) 0.039(6) 0.033(5) 0.002(5) -0.008(4)
C(48) 0.041(5) 0.034(4) 0.030(4) 0.021(4) 0.003(4) 0.010(3)
C(49) 0.074(7) 0.048(6) 0.037(5) 0.035(5) 0.015(5) 0.018(4)
C(50) 0.043(5) 0.046(6) 0.051(6) 0.023(4) -0.009(4) 0.006(5)
C(51) 0.075(7) 0.040(5) 0.046(6) 0.040(5) 0.011(5) 0.016(4)
C(52) 0.042(5) 0.039(5) 0.045(6) 0.018(4) -0.022(4) -0.018(4)
C(53) 0.088(8) 0.062(6) 0.034(5) 0.051(6) 0.024(5) 0.019(5)
C(54) 0.044(6) 0.075(7) 0.025(5) 0.025(5) -0.005(4) -0.001(5)
C(55) 0.076(8) 0.079(8) 0.043(6) 0.039(7) 0.015(6) 0.005(6)
C(56) 0.093(10) 0.078(9) 0.045(7) 0.036(7) 0.006(7) -0.020(6)
C(57) 0.068(8) 0.11(1) 0.061(9) 0.043(8) -0.007(7) -0.023(8)
C(58) 0.071(7) 0.046(6) 0.035(6) 0.027(5) 0.016(5) 0.007(4)
C(59) 0.073(8) 0.063(7) 0.062(8) 0.035(6) 0.016(6) 0.019(6)
C(60) 0.054(7) 0.069(8) 0.058(8) 0.008(6) 0.026(6) 0.010(6)
C(61) 0.12(1) 0.12(1) 0.062(9) 0.07(1) 0.026(9) -0.014(9)
C(62) 0.19(2) 0.11(2) 0.33(4) 0.04(2) 0.19(3) 0.01(2)
C(63) 0.11(1) 0.19(2) 0.13(2) 0.09(1) 0.05(1) -0.02(2)
C(64) 0.15(2) 0.15(2) 0.046(9) 0.09(1) 0.027(10) 0.017(10)
C(65) 0.16(2) 0.22(2) 0.09(1) 0.14(2) 0.04(1) 0.04(2)

loop_
_atom_type_symbol
_atom_type_description
_atom_type_scat_dispersion_real
_atom_type_scat_dispersion_imag
_atom_type_scat_source
C C 0.003 0.002
;International Tables for Crystallography
(1992, Vol. C, Tables 4.2.6.8 and 6.1.1.1)
;
H H 0.000 0.000
;International Tables for Crystallography
(1992, Vol. C, Table 6.1.1.2)
;
Cl Cl 0.148 0.159
;International Tables for Crystallography
(1992, Vol. C, Tables 4.2.6.8 and 6.1.1.1)
;
F F 0.017 0.010
;International Tables for Crystallography
(1992, Vol. C, Tables 4.2.6.8 and 6.1.1.1)
;
N N 0.006 0.003
;International Tables for Crystallography
(1992, Vol. C, Tables 4.2.6.8 and 6.1.1.1)
;
O O 0.011 0.006
;International Tables for Crystallography
(1992, Vol. C, Tables 4.2.6.8 and 6.1.1.1)
;
P P 0.102 0.094
;International Tables for Crystallography
(1992, Vol. C, Tables 4.2.6.8 and 6.1.1.1)
;
Pt Pt -1.703 8.390
;International Tables for Crystallography
(1992, Vol. C, Tables 4.2.6.8 and 6.1.1.1)
;

loop_
_geom_angle_atom_site_label_1
_geom_angle_atom_site_label_2
_geom_angle_atom_site_label_3
_geom_angle
_geom_angle_site_symmetry_1
_geom_angle_site_symmetry_2
_geom_angle_site_symmetry_3
_geom_angle_publ_flag
Cl(1) Pt(1) N(1) 98.8(2) . . . yes
Cl(1) Pt(1) N(2) 177.8(2) . . . yes
Cl(1) Pt(1) N(3) 99.3(2) . . . yes
N(1) Pt(1) N(2) 80.9(3) . . . yes
N(1) Pt(1) N(3) 161.8(3) . . . yes
N(2) Pt(1) N(3) 81.0(3) . . . yes
Cl(2) Pt(2) N(4) 99.5(2) . . . yes
Cl(2) Pt(2) N(5) 178.8(2) . . . yes
Cl(2) Pt(2) N(6) 98.8(2) . . . yes
N(4) Pt(2) N(5) 80.8(2) . . . yes
N(4) Pt(2) N(6) 161.7(3) . . . yes
N(5) Pt(2) N(6) 80.9(2) . . . yes
F(1) P(1) F(2) 89.0(3) . . . yes
F(1) P(1) F(3) 88.9(4) . . . yes
F(1) P(1) F(4) 179.0(3) . . . yes
F(1) P(1) F(5) 90.4(3) . . . yes
F(1) P(1) F(6) 89.6(4) . . . yes
F(2) P(1) F(3) 90.2(4) . . . yes
F(2) P(1) F(4) 90.1(3) . . . yes
F(2) P(1) F(5) 179.2(4) . . . yes
F(2) P(1) F(6) 88.6(3) . . . yes
F(3) P(1) F(4) 91.1(4) . . . yes
F(3) P(1) F(5) 90.3(4) . . . yes
F(3) P(1) F(6) 178.1(4) . . . yes
F(4) P(1) F(5) 90.5(3) . . . yes
F(4) P(1) F(6) 90.4(4) . . . yes
F(5) P(1) F(6) 90.9(4) . . . yes
F(7) P(2) F(8) 91.9(4) . . . yes
F(7) P(2) F(9) 90.5(4) . . . yes
F(7) P(2) F(10) 178.8(4) . . . yes
F(7) P(2) F(11) 89.8(3) . . . yes
F(7) P(2) F(12) 91.7(4) . . . yes
F(8) P(2) F(9) 88.8(5) . . . yes
F(8) P(2) F(10) 89.0(3) . . . yes
F(8) P(2) F(11) 176.4(5) . . . yes
F(8) P(2) F(12) 93.6(5) . . . yes
F(9) P(2) F(10) 88.8(4) . . . yes
F(9) P(2) F(11) 88.0(4) . . . yes
F(9) P(2) F(12) 176.7(5) . . . yes
F(10) P(2) F(11) 89.3(3) . . . yes
F(10) P(2) F(12) 89.0(4) . . . yes
F(11) P(2) F(12) 89.5(5) . . . yes
C(41) O(1) C(43) 119.1(6) . . . yes
Pt(1) N(1) C(1) 126.9(6) . . . yes
Pt(1) N(1) C(5) 113.9(5) . . . yes
C(1) N(1) C(5) 119.1(7) . . . yes
Pt(1) N(2) C(6) 116.7(5) . . . yes
Pt(1) N(2) C(10) 118.3(5) . . . yes
C(6) N(2) C(10) 124.9(7) . . . yes
Pt(1) N(3) C(11) 113.3(5) . . . yes
Pt(1) N(3) C(15) 127.9(5) . . . yes
C(11) N(3) C(15) 118.8(6) . . . yes
Pt(2) N(4) C(16) 126.2(6) . . . yes
Pt(2) N(4) C(20) 113.9(5) . . . yes
C(16) N(4) C(20) 119.9(7) . . . yes
Pt(2) N(5) C(21) 117.6(5) . . . yes
Pt(2) N(5) C(25) 118.6(5) . . . yes
C(21) N(5) C(25) 123.8(7) . . . yes
Pt(2) N(6) C(26) 113.2(5) . . . yes
Pt(2) N(6) C(30) 126.5(6) . . . yes
C(26) N(6) C(30) 120.2(7) . . . yes
N(1) C(1) C(2) 121.2(8) . . . yes
C(1) C(2) C(3) 120.2(8) . . . yes
C(2) C(3) C(4) 118.3(8) . . . yes
C(3) C(4) C(5) 120.2(8) . . . yes
N(1) C(5) C(4) 121.1(7) . . . yes
N(1) C(5) C(6) 115.1(7) . . . yes
C(4) C(5) C(6) 123.8(7) . . . yes
N(2) C(6) C(5) 113.3(7) . . . yes
N(2) C(6) C(7) 118.1(7) . . . yes
C(5) C(6) C(7) 128.6(7) . . . yes
C(6) C(7) C(8) 118.8(7) . . . yes
C(7) C(8) C(9) 119.9(6) . . . yes
C(7) C(8) C(34) 117.7(7) . . . yes
C(9) C(8) C(34) 122.4(7) . . . yes
C(8) C(9) C(10) 119.8(7) . . . yes
N(2) C(10) C(9) 118.5(7) . . . yes
N(2) C(10) C(11) 112.7(6) . . . yes
C(9) C(10) C(11) 128.8(7) . . . yes
N(3) C(11) C(10) 114.7(6) . . . yes
N(3) C(11) C(12) 124.6(7) . . . yes
C(10) C(11) C(12) 120.7(7) . . . yes
C(11) C(12) C(13) 117.3(7) . . . yes
C(12) C(13) C(14) 118.2(7) . . . yes
C(13) C(14) C(15) 120.1(8) . . . yes
N(3) C(15) C(14) 120.9(7) . . . yes
N(4) C(16) C(17) 120.6(7) . . . yes
C(16) C(17) C(18) 119.4(7) . . . yes
C(17) C(18) C(19) 123.2(7) . . . yes
C(18) C(19) C(20) 113.4(6) . . . yes
N(4) C(20) C(19) 123.5(6) . . . yes
N(4) C(20) C(21) 114.5(6) . . . yes
C(19) C(20) C(21) 122.0(7) . . . yes
N(5) C(21) C(20) 113.2(6) . . . yes
N(5) C(21) C(22) 118.6(7) . . . yes
C(20) C(21) C(22) 128.2(7) . . . yes
C(21) C(22) C(23) 119.7(7) . . . yes
C(22) C(23) C(24) 119.5(7) . . . yes
C(22) C(23) C(35) 121.8(7) . . . yes
C(24) C(23) C(35) 118.8(7) . . . yes
C(23) C(24) C(25) 119.0(6) . . . yes
N(5) C(25) C(24) 119.4(7) . . . yes
N(5) C(25) C(26) 112.6(6) . . . yes
C(24) C(25) C(26) 128.0(7) . . . yes
N(6) C(26) C(25) 114.7(6) . . . yes
N(6) C(26) C(27) 120.6(7) . . . yes
C(25) C(26) C(27) 124.7(7) . . . yes
C(26) C(27) C(28) 120.0(8) . . . yes
C(27) C(28) C(29) 119.0(7) . . . yes
C(28) C(29) C(30) 120.2(8) . . . yes
N(6) C(30) C(29) 119.9(8) . . . yes
C(32) C(31) C(40) 122.4(7) . . . yes
C(31) C(32) C(33) 117.6(7) . . . yes
C(31) C(32) C(44) 120.3(7) . . . yes
C(33) C(32) C(44) 122.1(7) . . . yes
C(32) C(33) C(34) 121.6(7) . . . yes
C(8) C(34) C(33) 118.3(6) . . . yes
C(8) C(34) C(41) 123.1(6) . . . yes
C(33) C(34) C(41) 118.6(7) . . . yes
C(23) C(35) C(36) 121.4(7) . . . yes
C(23) C(35) C(43) 120.5(7) . . . yes
C(36) C(35) C(43) 118.0(7) . . . yes
C(35) C(36) C(37) 122.5(7) . . . yes
C(36) C(37) C(38) 116.6(7) . . . yes
C(36) C(37) C(48) 122.9(7) . . . yes
C(38) C(37) C(48) 120.5(7) . . . yes
C(37) C(38) C(42) 123.6(7) . . . yes
C(40) C(39) C(42) 111.3(6) . . . yes
C(40) C(39) C(52) 109.9(7) . . . yes
C(40) C(39) C(53) 108.8(7) . . . yes
C(42) C(39) C(52) 108.8(7) . . . yes
C(42) C(39) C(53) 109.1(7) . . . yes
C(52) C(39) C(53) 108.9(8) . . . yes
C(31) C(40) C(39) 120.3(6) . . . yes
C(31) C(40) C(41) 117.7(7) . . . yes
C(39) C(40) C(41) 121.9(6) . . . yes
O(1) C(41) C(34) 114.7(6) . . . yes
O(1) C(41) C(40) 123.2(7) . . . yes
C(34) C(41) C(40) 121.9(7) . . . yes
C(38) C(42) C(39) 121.2(7) . . . yes
C(38) C(42) C(43) 117.3(7) . . . yes
C(39) C(42) C(43) 121.5(6) . . . yes
O(1) C(43) C(35) 115.2(6) . . . yes
O(1) C(43) C(42) 122.8(6) . . . yes
C(35) C(43) C(42) 121.9(7) . . . yes
C(32) C(44) C(45) 110.0(7) . . . yes
C(32) C(44) C(46) 108.4(6) . . . yes
C(32) C(44) C(47) 111.2(7) . . . yes
C(45) C(44) C(46) 109.5(8) . . . yes
C(45) C(44) C(47) 108.5(7) . . . yes
C(46) C(44) C(47) 109.2(8) . . . yes
C(37) C(48) C(49) 109.4(7) . . . yes
C(37) C(48) C(50) 109.8(7) . . . yes
C(37) C(48) C(51) 112.6(7) . . . yes
C(49) C(48) C(50) 109.0(8) . . . yes
C(49) C(48) C(51) 107.4(7) . . . yes
C(50) C(48) C(51) 108.5(8) . . . yes
N(7) C(54) C(55) 178(1) . . . yes
N(8) C(56) C(57) 177(1) . . . yes
N(9) C(58) C(59) 178(1) . . . yes
N(10) C(60) C(61) 178(1) . . . yes
N(11) C(62) C(63) 175(2) . . . yes
N(12) C(64) C(65) 178(2) . . . yes

loop_
_geom_bond_atom_site_label_1
_geom_bond_atom_site_label_2
_geom_bond_distance
_geom_bond_site_symmetry_1
_geom_bond_site_symmetry_2
_geom_bond_publ_flag
Pt(1) Cl(1) 2.298(2) . . yes
Pt(1) N(1) 2.017(6) . . yes
Pt(1) N(2) 1.949(6) . . yes
Pt(1) N(3) 2.021(7) . . yes
Pt(2) Cl(2) 2.297(2) . . yes
Pt(2) N(4) 2.019(6) . . yes
Pt(2) N(5) 1.942(6) . . yes
Pt(2) N(6) 2.026(7) . . yes
P(1) F(1) 1.613(6) . . yes
P(1) F(2) 1.609(5) . . yes
P(1) F(3) 1.596(7) . . yes
P(1) F(4) 1.591(6) . . yes
P(1) F(5) 1.591(5) . . yes
P(1) F(6) 1.586(6) . . yes
P(2) F(7) 1.582(7) . . yes
P(2) F(8) 1.584(6) . . yes
P(2) F(9) 1.607(8) . . yes
P(2) F(10) 1.597(6) . . yes
P(2) F(11) 1.591(6) . . yes
P(2) F(12) 1.561(8) . . yes
O(1) C(41) 1.380(8) . . yes
O(1) C(43) 1.388(8) . . yes
N(1) C(1) 1.367(9) . . yes
N(1) C(5) 1.34(1) . . yes
N(2) C(6) 1.351(9) . . yes
N(2) C(10) 1.332(9) . . yes
N(3) C(11) 1.368(9) . . yes
N(3) C(15) 1.351(10) . . yes
N(4) C(16) 1.363(10) . . yes
N(4) C(20) 1.36(1) . . yes
N(5) C(21) 1.355(9) . . yes
N(5) C(25) 1.346(9) . . yes
N(6) C(26) 1.379(10) . . yes
N(6) C(30) 1.35(1) . . yes
N(7) C(54) 1.12(1) . . yes
N(8) C(56) 1.15(2) . . yes
N(9) C(58) 1.13(1) . . yes
N(10) C(60) 1.12(1) . . yes
N(11) C(62) 1.20(2) . . yes
N(12) C(64) 1.16(2) . . yes
C(1) C(2) 1.38(1) . . yes
C(2) C(3) 1.36(1) . . yes
C(3) C(4) 1.40(1) . . yes
C(4) C(5) 1.37(1) . . yes
C(5) C(6) 1.47(1) . . yes
C(6) C(7) 1.41(1) . . yes
C(7) C(8) 1.40(1) . . yes
C(8) C(9) 1.39(1) . . yes
C(8) C(34) 1.479(10) . . yes
C(9) C(10) 1.39(1) . . yes
C(10) C(11) 1.49(1) . . yes
C(11) C(12) 1.32(1) . . yes
C(12) C(13) 1.47(1) . . yes
C(13) C(14) 1.37(1) . . yes
C(14) C(15) 1.40(1) . . yes
C(16) C(17) 1.40(1) . . yes
C(17) C(18) 1.38(1) . . yes
C(18) C(19) 1.42(1) . . yes
C(19) C(20) 1.444(9) . . yes
C(20) C(21) 1.47(1) . . yes
C(21) C(22) 1.39(1) . . yes
C(22) C(23) 1.39(1) . . yes
C(23) C(24) 1.41(1) . . yes
C(23) C(35) 1.47(1) . . yes
C(24) C(25) 1.38(1) . . yes
C(25) C(26) 1.48(1) . . yes
C(26) C(27) 1.38(1) . . yes
C(27) C(28) 1.38(1) . . yes
C(28) C(29) 1.38(1) . . yes
C(29) C(30) 1.40(1) . . yes
C(31) C(32) 1.40(1) . . yes
C(31) C(40) 1.400(10) . . yes
C(32) C(33) 1.38(1) . . yes
C(32) C(44) 1.551(10) . . yes
C(33) C(34) 1.410(10) . . yes
C(34) C(41) 1.38(1) . . yes
C(35) C(36) 1.39(1) . . yes
C(35) C(43) 1.39(1) . . yes
C(36) C(37) 1.39(1) . . yes
C(37) C(38) 1.40(1) . . yes
C(37) C(48) 1.53(1) . . yes
C(38) C(42) 1.381(10) . . yes
C(39) C(40) 1.521(10) . . yes
C(39) C(42) 1.52(1) . . yes
C(39) C(52) 1.53(1) . . yes
C(39) C(53) 1.57(1) . . yes
C(40) C(41) 1.385(10) . . yes
C(42) C(43) 1.399(10) . . yes
C(44) C(45) 1.53(1) . . yes
C(44) C(46) 1.52(1) . . yes
C(44) C(47) 1.53(1) . . yes
C(48) C(49) 1.53(1) . . yes
C(48) C(50) 1.52(1) . . yes
C(48) C(51) 1.53(1) . . yes
C(54) C(55) 1.46(2) . . yes
C(56) C(57) 1.43(2) . . yes
C(58) C(59) 1.45(2) . . yes
C(60) C(61) 1.42(2) . . yes
C(62) C(63) 1.40(3) . . yes
C(64) C(65) 1.34(2) . . yes

loop_
_geom_contact_atom_site_label_1
_geom_contact_atom_site_label_2
_geom_contact_distance
_geom_contact_site_symmetry_1
_geom_contact_site_symmetry_2
_geom_contact_publ_flag
Pt(1) N(2) 3.504(5) . 2_555 ?
Pt(1) C(10) 3.596(7) . 2_555 ?
Pt(2) C(21) 3.430(7) . 2_565 ?
Cl(1) C(33) 3.485(8) . 2_555 ?
Cl(1) C(8) 3.550(7) . 2_555 ?
Cl(2) C(36) 3.592(8) . 2_565 ?
F(1) C(2) 3.20(1) . . ?
F(1) C(12) 3.218(9) . 2_555 ?
F(1) C(13) 3.28(1) . 2_555 ?
F(1) F(1) 3.34(1) . 2_655 ?
F(1) C(3) 3.43(1) . 2_655 ?
F(1) C(13) 3.504(10) . 1_655 ?
F(2) C(1) 2.988(9) . . ?
F(2) C(2) 3.18(1) . . ?
F(2) C(12) 3.243(10) . 2_555 ?
F(2) C(9) 3.400(9) . 2_555 ?
F(2) C(57) 3.41(1) . . ?
F(3) C(14) 3.51(1) . 1_655 ?
F(3) C(2) 3.53(1) . . ?
F(3) C(13) 3.58(1) . 1_655 ?
F(4) C(57) 3.23(1) . . ?
F(4) C(59) 3.24(1) . 2_656 ?
F(4) C(56) 3.32(1) . . ?
F(4) C(55) 3.37(1) . . ?
F(5) C(54) 3.07(1) . . ?
F(5) C(3) 3.18(1) . 2_655 ?
F(5) N(7) 3.22(1) . . ?
F(5) C(14) 3.41(1) . 1_655 ?
F(5) C(4) 3.42(1) . 2_655 ?
F(5) C(55) 3.42(1) . . ?
F(5) C(59) 3.46(1) . 2_656 ?
F(6) C(59) 3.28(1) . 2_656 ?
F(6) C(24) 3.392(9) . 2_555 ?
F(6) C(12) 3.481(10) . 2_555 ?
F(7) C(59) 3.36(1) . . ?
F(7) C(65) 3.46(2) . 2_666 ?
F(8) C(18) 3.23(1) . 1_556 ?
F(8) C(60) 3.27(1) . . ?
F(8) C(29) 3.29(1) . 2_566 ?
F(8) N(10) 3.31(1) . . ?
F(8) C(19) 3.336(9) . 1_556 ?
F(9) C(29) 3.21(1) . 2_566 ?
F(9) C(28) 3.41(1) . 2_566 ?
F(10) C(27) 3.203(10) . 1_656 ?
F(10) C(17) 3.362(10) . 2_666 ?
F(10) C(18) 3.367(10) . 1_556 ?
F(10) C(28) 3.44(1) . 2_566 ?
F(10) C(28) 3.46(1) . 1_656 ?
F(11) C(24) 3.231(9) . 1_656 ?
F(11) C(17) 3.25(1) . 2_666 ?
F(11) C(16) 3.467(10) . 2_666 ?
F(11) C(36) 3.485(9) . 1_656 ?
F(11) C(27) 3.51(1) . 1_656 ?
F(12) C(3) 3.17(1) . 1_556 ?
F(12) C(4) 3.23(1) . 1_556 ?
F(12) C(59) 3.47(2) . . ?
O(1) N(10) 3.31(1) . 1_554 ?
N(1) C(11) 3.478(9) . 2_555 ?
N(3) C(6) 3.478(10) . 2_555 ?
N(3) C(5) 3.521(9) . 2_555 ?
N(4) C(25) 3.434(9) . 2_565 ?
N(4) N(5) 3.574(8) . 2_565 ?
N(6) C(19) 3.497(9) . 2_565 ?
N(6) C(20) 3.533(9) . 2_565 ?
N(7) C(7) 3.40(1) . 2_655 ?
N(7) C(14) 3.54(1) . 1_655 ?
N(7) C(4) 3.55(1) . 2_655 ?
N(7) C(15) 3.57(1) . 1_655 ?
N(7) C(33) 3.59(1) . 2_655 ?
N(9) C(54) 3.42(2) . 2_656 ?
N(9) C(61) 3.50(2) . . ?
N(9) C(31) 3.59(1) . 2_555 ?
N(10) C(22) 3.32(1) . 1_556 ?
N(10) C(19) 3.44(1) . 1_556 ?
N(10) C(41) 3.56(1) . 1_556 ?
N(11) C(64) 3.46(3) . 2_666 ?
N(11) C(65) 3.46(3) . 2_666 ?
N(12) C(63) 3.32(3) . 2_666 ?
N(12) C(30) 3.37(2) . 1_655 ?
N(12) C(29) 3.41(2) . 1_655 ?
N(12) C(62) 3.43(4) . 2_666 ?
N(12) C(55) 3.55(2) . . ?
C(2) C(28) 3.35(1) . 1_655 ?
C(3) C(13) 3.51(1) . 2_555 ?
C(4) C(14) 3.53(1) . 2_555 ?
C(5) C(11) 3.596(10) . 2_555 ?
C(16) C(25) 3.53(1) . 2_565 ?
C(16) C(24) 3.56(1) . 2_565 ?
C(17) C(27) 3.43(1) . 2_565 ?
C(18) C(27) 3.38(1) . 2_565 ?
C(18) C(28) 3.49(1) . 2_565 ?
C(19) C(30) 3.57(1) . 2_565 ?
C(52) C(52) 3.36(2) . 2_454 ?
C(54) C(58) 3.56(2) . 2_656 ?
C(62) C(64) 3.38(4) . 2_666 ?

loop_
_geom_torsion_atom_site_label_1
_geom_torsion_atom_site_label_2
_geom_torsion_atom_site_label_3
_geom_torsion_atom_site_label_4
_geom_torsion
_geom_torsion_site_symmetry_1
_geom_torsion_site_symmetry_2
_geom_torsion_site_symmetry_3
_geom_torsion_site_symmetry_4
_geom_torsion_publ_flag
Pt(1) N(1) C(1) C(2) -178.2(6) . . . . yes
Pt(1) N(1) C(5) C(4) 178.6(6) . . . . yes
Pt(1) N(1) C(5) C(6) -2.5(8) . . . . yes
Pt(1) N(2) C(6) C(5) -3.4(8) . . . . yes
Pt(1) N(2) C(6) C(7) 179.3(5) . . . . yes
Pt(1) N(2) C(10) C(9) 180.0 . . . . yes
Pt(1) N(2) C(10) C(11) -0.6(7) . . . . yes
Pt(1) N(3) C(11) C(10) 1.4(7) . . . . yes
Pt(1) N(3) C(11) C(12) 179.8(6) . . . . yes
Pt(1) N(3) C(15) C(14) 179.3(5) . . . . yes
Pt(2) N(4) C(16) C(17) 179.8(5) . . . . yes
Pt(2) N(4) C(20) C(19) 179.8(5) . . . . yes
Pt(2) N(4) C(20) C(21) -0.5(7) . . . . yes
Pt(2) N(5) C(21) C(20) -1.1(8) . . . . yes
Pt(2) N(5) C(21) C(22) 177.7(5) . . . . yes
Pt(2) N(5) C(25) C(24) -179.4(5) . . . . yes
Pt(2) N(5) C(25) C(26) 0.9(8) . . . . yes
Pt(2) N(6) C(26) C(25) 1.8(8) . . . . yes
Pt(2) N(6) C(26) C(27) -177.2(6) . . . . yes
Pt(2) N(6) C(30) C(29) 178.2(6) . . . . yes
Cl(1) Pt(1) N(1) C(1) -0.7(6) . . . . yes
Cl(1) Pt(1) N(1) C(5) -177.2(5) . . . . yes
Cl(1) Pt(1) N(2) C(6) 85(4) . . . . yes
Cl(1) Pt(1) N(2) C(10) -96(4) . . . . yes
Cl(1) Pt(1) N(3) C(11) 176.4(4) . . . . yes
Cl(1) Pt(1) N(3) C(15) -1.4(6) . . . . yes
Cl(2) Pt(2) N(4) C(16) -3.1(6) . . . . yes
Cl(2) Pt(2) N(4) C(20) 178.8(4) . . . . yes
Cl(2) Pt(2) N(5) C(21) -106(7) . . . . yes
Cl(2) Pt(2) N(5) C(25) 72(8) . . . . yes
Cl(2) Pt(2) N(6) C(26) -179.9(5) . . . . yes
Cl(2) Pt(2) N(6) C(30) 2.6(7) . . . . yes
O(1) C(41) C(34) C(8) 0(1) . . . . yes
O(1) C(41) C(34) C(33) 179.3(6) . . . . yes
O(1) C(41) C(40) C(31) -179.2(7) . . . . yes
O(1) C(41) C(40) C(39) -1(1) . . . . yes
O(1) C(43) C(35) C(23) 4.6(10) . . . . yes
O(1) C(43) C(35) C(36) -177.9(6) . . . . yes
O(1) C(43) C(42) C(38) 177.9(6) . . . . yes
O(1) C(43) C(42) C(39) -2(1) . . . . yes
N(1) Pt(1) N(2) C(6) 1.7(5) . . . . yes
N(1) Pt(1) N(2) C(10) 180.0(5) . . . . yes
N(1) Pt(1) N(3) C(11) -4(1) . . . . yes
N(1) Pt(1) N(3) C(15) 177.2(7) . . . . yes
N(1) C(1) C(2) C(3) 1(1) . . . . yes
N(1) C(5) C(4) C(3) 0(1) . . . . yes
N(1) C(5) C(6) N(2) 3.9(9) . . . . yes
N(1) C(5) C(6) C(7) -179.1(7) . . . . yes
N(2) Pt(1) N(1) C(1) 177.1(7) . . . . yes
N(2) Pt(1) N(1) C(5) 0.6(5) . . . . yes
N(2) Pt(1) N(3) C(11) -1.4(5) . . . . yes
N(2) Pt(1) N(3) C(15) -179.2(6) . . . . yes
N(2) C(6) C(5) C(4) -177.3(7) . . . . yes
N(2) C(6) C(7) C(8) 0(1) . . . . yes
N(2) C(10) C(9) C(8) 1(1) . . . . yes
N(2) C(10) C(11) N(3) -0.6(8) . . . . yes
N(2) C(10) C(11) C(12) -179.0(6) . . . . yes
N(3) Pt(1) N(1) C(1) -179.4(7) . . . . yes
N(3) Pt(1) N(1) C(5) 4(1) . . . . yes
N(3) Pt(1) N(2) C(6) -177.2(5) . . . . yes
N(3) Pt(1) N(2) C(10) 1.1(5) . . . . yes
N(3) C(11) C(10) C(9) 178.7(7) . . . . yes
N(3) C(11) C(12) C(13) 1(1) . . . . yes
N(3) C(15) C(14) C(13) 0(1) . . . . yes
N(4) Pt(2) N(5) C(21) 0.6(5) . . . . yes
N(4) Pt(2) N(5) C(25) 179.7(5) . . . . yes
N(4) Pt(2) N(6) C(26) -1(1) . . . . yes
N(4) Pt(2) N(6) C(30) -179.4(7) . . . . yes
N(4) C(16) C(17) C(18) 0(1) . . . . yes
N(4) C(20) C(19) C(18) 0.3(9) . . . . yes
N(4) C(20) C(21) N(5) 1.0(9) . . . . yes
N(4) C(20) C(21) C(22) -177.6(7) . . . . yes
N(5) Pt(2) N(4) C(16) 178.0(6) . . . . yes
N(5) Pt(2) N(4) C(20) -0.1(5) . . . . yes
N(5) Pt(2) N(6) C(26) -1.0(5) . . . . yes
N(5) Pt(2) N(6) C(30) -178.6(7) . . . . yes
N(5) C(21) C(20) C(19) -179.3(6) . . . . yes
N(5) C(21) C(22) C(23) 2(1) . . . . yes
N(5) C(25) C(24) C(23) 0(1) . . . . yes
N(5) C(25) C(26) N(6) -1.8(9) . . . . yes
N(5) C(25) C(26) C(27) 177.1(7) . . . . yes
N(6) Pt(2) N(4) C(16) 178.8(7) . . . . yes
N(6) Pt(2) N(4) C(20) 0(1) . . . . yes
N(6) Pt(2) N(5) C(21) -179.1(5) . . . . yes
N(6) Pt(2) N(5) C(25) 0.0(5) . . . . yes
N(6) C(26) C(25) C(24) 178.6(7) . . . . yes
N(6) C(26) C(27) C(28) -1(1) . . . . yes
N(6) C(30) C(29) C(28) -1(1) . . . . yes
C(1) N(1) C(5) C(4) 1(1) . . . . yes
C(1) N(1) C(5) C(6) -179.3(6) . . . . yes
C(1) C(2) C(3) C(4) 0(1) . . . . yes
C(2) C(1) N(1) C(5) -1(1) . . . . yes
C(2) C(3) C(4) C(5) 0(1) . . . . yes
C(3) C(4) C(5) C(6) -179.8(7) . . . . yes
C(4) C(5) C(6) C(7) 0(1) . . . . yes
C(5) C(6) N(2) C(10) 178.4(6) . . . . yes
C(5) C(6) C(7) C(8) -176.4(7) . . . . yes
C(6) N(2) C(10) C(9) -1(1) . . . . yes
C(6) N(2) C(10) C(11) 177.5(6) . . . . yes
C(6) C(7) C(8) C(9) -1(1) . . . . yes
C(6) C(7) C(8) C(34) -179.4(7) . . . . yes
C(7) C(6) N(2) C(10) 1(1) . . . . yes
C(7) C(8) C(9) C(10) 0(1) . . . . yes
C(7) C(8) C(34) C(33) 49.5(10) . . . . yes
C(7) C(8) C(34) C(41) -131.3(7) . . . . yes
C(8) C(9) C(10) C(11) -178.2(6) . . . . yes
C(8) C(34) C(33) C(32) -179.4(7) . . . . yes
C(8) C(34) C(41) C(40) 175.8(7) . . . . yes
C(9) C(8) C(34) C(33) -128.6(7) . . . . yes
C(9) C(8) C(34) C(41) 50(1) . . . . yes
C(9) C(10) C(11) C(12) 0(1) . . . . yes
C(10) C(9) C(8) C(34) 178.5(6) . . . . yes
C(10) C(11) N(3) C(15) 179.5(6) . . . . yes
C(10) C(11) C(12) C(13) 179.7(6) . . . . yes
C(11) N(3) C(15) C(14) 1(1) . . . . yes
C(11) C(12) C(13) C(14) 0(1) . . . . yes
C(12) C(11) N(3) C(15) -2(1) . . . . yes
C(12) C(13) C(14) C(15) 0(1) . . . . yes
C(16) N(4) C(20) C(19) 1(1) . . . . yes
C(16) N(4) C(20) C(21) -178.7(6) . . . . yes
C(16) C(17) C(18) C(19) 1(1) . . . . yes
C(17) C(16) N(4) C(20) -2(1) . . . . yes
C(17) C(18) C(19) C(20) -1.6(10) . . . . yes
C(18) C(19) C(20) C(21) -179.4(6) . . . . yes
C(19) C(20) C(21) C(22) 2(1) . . . . yes
C(20) C(21) N(5) C(25) 179.9(6) . . . . yes
C(20) C(21) C(22) C(23) -179.0(7) . . . . yes
C(21) N(5) C(25) C(24) 0(1) . . . . yes
C(21) N(5) C(25) C(26) 180.0(6) . . . . yes
C(21) C(22) C(23) C(24) -1(1) . . . . yes
C(21) C(22) C(23) C(35) 176.9(7) . . . . yes
C(22) C(21) N(5) C(25) -1(1) . . . . yes
C(22) C(23) C(24) C(25) 0(1) . . . . yes
C(22) C(23) C(35) C(36) -125.4(8) . . . . yes
C(22) C(23) C(35) C(43) 51.9(10) . . . . yes
C(23) C(24) C(25) C(26) -179.5(7) . . . . yes
C(23) C(35) C(36) C(37) 176.9(7) . . . . yes
C(23) C(35) C(43) C(42) -179.3(7) . . . . yes
C(24) C(23) C(35) C(36) 53.4(10) . . . . yes
C(24) C(23) C(35) C(43) -129.2(7) . . . . yes
C(24) C(25) C(26) C(27) -2(1) . . . . yes
C(25) C(24) C(23) C(35) -178.6(6) . . . . yes
C(25) C(26) N(6) C(30) 179.5(7) . . . . yes
C(25) C(26) C(27) C(28) -179.9(7) . . . . yes
C(26) N(6) C(30) C(29) 0(1) . . . . yes
C(26) C(27) C(28) C(29) 0(1) . . . . yes
C(27) C(26) N(6) C(30) 0(1) . . . . yes
C(27) C(28) C(29) C(30) 1(1) . . . . yes
C(31) C(32) C(33) C(34) 1(1) . . . . yes
C(31) C(32) C(44) C(45) -47.5(10) . . . . yes
C(31) C(32) C(44) C(46) 72.3(10) . . . . yes
C(31) C(32) C(44) C(47) -167.7(8) . . . . yes
C(31) C(40) C(39) C(42) -178.6(7) . . . . yes
C(31) C(40) C(39) C(52) 60.8(10) . . . . yes
C(31) C(40) C(39) C(53) -58.4(10) . . . . yes
C(31) C(40) C(41) C(34) 5(1) . . . . yes
C(32) C(31) C(40) C(39) 179.7(7) . . . . yes
C(32) C(31) C(40) C(41) -2(1) . . . . yes
C(32) C(33) C(34) C(41) 1(1) . . . . yes
C(33) C(32) C(31) C(40) 0(1) . . . . yes
C(33) C(32) C(44) C(45) 133.1(8) . . . . yes
C(33) C(32) C(44) C(46) -107.2(9) . . . . yes
C(33) C(32) C(44) C(47) 12(1) . . . . yes
C(33) C(34) C(41) C(40) -4(1) . . . . yes
C(34) C(33) C(32) C(44) -179.1(7) . . . . yes
C(34) C(41) O(1) C(43) 172.6(6) . . . . yes
C(34) C(41) C(40) C(39) -176.8(7) . . . . yes
C(35) C(36) C(37) C(38) 2(1) . . . . yes
C(35) C(36) C(37) C(48) -179.2(7) . . . . yes
C(35) C(43) O(1) C(41) -179.1(6) . . . . yes
C(35) C(43) C(42) C(38) 2(1) . . . . yes
C(35) C(43) C(42) C(39) -178.0(7) . . . . yes
C(36) C(35) C(43) C(42) -1(1) . . . . yes
C(36) C(37) C(38) C(42) -2(1) . . . . yes
C(36) C(37) C(48) C(49) 125.3(9) . . . . yes
C(36) C(37) C(48) C(50) -115.1(9) . . . . yes
C(36) C(37) C(48) C(51) 5(1) . . . . yes
C(37) C(36) C(35) C(43) 0(1) . . . . yes
C(37) C(38) C(42) C(39) -179.9(7) . . . . yes
C(37) C(38) C(42) C(43) 0(1) . . . . yes
C(38) C(37) C(48) C(49) -56.3(10) . . . . yes
C(38) C(37) C(48) C(50) 63(1) . . . . yes
C(38) C(37) C(48) C(51) -175.7(7) . . . . yes
C(38) C(42) C(39) C(40) 177.9(7) . . . . yes
C(38) C(42) C(39) C(52) -60.8(10) . . . . yes
C(38) C(42) C(39) C(53) 57.9(9) . . . . yes
C(40) C(31) C(32) C(44) 179.7(7) . . . . yes
C(40) C(39) C(42) C(43) -1(1) . . . . yes
C(40) C(41) O(1) C(43) -2(1) . . . . yes
C(41) O(1) C(43) C(42) 4(1) . . . . yes
C(41) C(40) C(39) C(42) 3(1) . . . . yes
C(41) C(40) C(39) C(52) -116.9(8) . . . . yes
C(41) C(40) C(39) C(53) 123.9(8) . . . . yes
C(42) C(38) C(37) C(48) 179.4(7) . . . . yes
C(43) C(42) C(39) C(52) 119.4(8) . . . . yes
C(43) C(42) C(39) C(53) -121.9(8) . . . . yes
C(43) C(42) C(39) C(53) -121.9(8) . . . . yes
